data_4515668
loop_
_publ_author_name
'Hou, Yujiao'
'An, Haiyan'
'Zhang, Yumeng'
'Hu, Tao'
'Yang, Wei'
'Chang, Shenzhen'

_publ_section_title
;
 Rapid Destruction of Two Types of Chemical Warfare Agent Simulants by
 Hybrid Polyoxomolybdates Modified by Carboxylic Acid Ligands
;
_journal_issue 7
_journal_name_full 'ACS Catalysis'
_journal_page_first 6062
_journal_paper_doi 10.1021/acscatal.8b00972
_journal_volume 8
_journal_year 2018
_chemical_formula_sum 'C18 H87 As2 Co0.5 K3 Mo12 N6 Na O77.5'
_chemical_formula_weight 3098.81
_space_group_IT_number 2
_space_group_name_Hall '-P 1'
_space_group_name_H-M_alt 'P -1'
_symmetry_cell_setting triclinic
_symmetry_space_group_name_H-M 'P -1'
_atom_sites_solution_hydrogens geom
_atom_sites_solution_primary direct
_atom_sites_solution_secondary difmap
_audit_creation_method SHELXL-97
_cell_angle_alpha 75.701(2)
_cell_angle_beta 65.877(2)
_cell_angle_gamma 64.845(2)
_cell_formula_units_Z 2
_cell_length_a 16.1055(6)
_cell_length_b 18.5246(7)
_cell_length_c 19.0707(8)
_cell_measurement_reflns_used 34555
_cell_measurement_temperature 296(2)
_cell_measurement_theta_max 25.00
_cell_measurement_theta_min 2.19
_cell_volume 4681.8(3)
_computing_structure_refinement 'SHELXL-97 (Sheldrick, 1997)'
_computing_structure_solution 'SHELXS-97 (Sheldrick, 1990)'
_diffrn_ambient_temperature 296(2)
_diffrn_detector_area_resol_mean 0.01
_diffrn_measured_fraction_theta_full 0.991
_diffrn_measured_fraction_theta_max 0.991
_diffrn_measurement_device_type 'Bruker Smart Apex CCD'
_diffrn_measurement_method \w-2\q
_diffrn_radiation_monochromator graphite
_diffrn_radiation_source 'fine-focus sealed tube'
_diffrn_radiation_type MoK\a
_diffrn_radiation_wavelength 0.71073
_diffrn_reflns_av_R_equivalents 0.0448
_diffrn_reflns_av_sigmaI/netI 0.0663
_diffrn_reflns_limit_h_max 19
_diffrn_reflns_limit_h_min -19
_diffrn_reflns_limit_k_max 20
_diffrn_reflns_limit_k_min -22
_diffrn_reflns_limit_l_max 19
_diffrn_reflns_limit_l_min -22
_diffrn_reflns_number 34555
_diffrn_reflns_theta_full 25.00
_diffrn_reflns_theta_max 25.00
_diffrn_reflns_theta_min 2.19
_diffrn_standards_decay_% none
_diffrn_standards_interval_count 0
_diffrn_standards_interval_time 0
_diffrn_standards_number 0
_exptl_absorpt_coefficient_mu 2.589
_exptl_absorpt_correction_T_max 0.627
_exptl_absorpt_correction_T_min 0.602
_exptl_absorpt_correction_type empirical
_exptl_absorpt_process_details 'ABSCOR by T.Higashi 8 March, 1995'
_exptl_crystal_colour pink
_exptl_crystal_density_diffrn 2.198
_exptl_crystal_density_method 'not measured'
_exptl_crystal_description block
_exptl_crystal_F_000 3017
_exptl_crystal_size_max 0.20
_exptl_crystal_size_mid 0.19
_exptl_crystal_size_min 0.18
_refine_diff_density_max 2.671
_refine_diff_density_min -1.906
_refine_diff_density_rms 0.254
_refine_ls_extinction_method none
_refine_ls_goodness_of_fit_ref 1.056
_refine_ls_hydrogen_treatment mixed
_refine_ls_matrix_type full
_refine_ls_number_parameters 1192
_refine_ls_number_reflns 16347
_refine_ls_number_restraints 531
_refine_ls_restrained_S_all 1.048
_refine_ls_R_factor_all 0.0859
_refine_ls_R_factor_gt 0.0701
_refine_ls_shift/su_max 0.001
_refine_ls_shift/su_mean 0.000
_refine_ls_structure_factor_coef Fsqd
_refine_ls_weighting_details 'calc w=1/[\s^2^(Fo^2^)+(0.0905P)^2^+85.5144P] where P=(Fo^2^+2Fc^2^)/3'
_refine_ls_weighting_scheme calc
_refine_ls_wR_factor_gt 0.1810
_refine_ls_wR_factor_ref 0.1943
_reflns_number_gt 12970
_reflns_number_total 16347
_reflns_threshold_expression >2sigma(I)
_cod_data_source_file cs8b00972_si_002.cif
_cod_data_source_block 5
_cod_depositor_comments
;
The following automatic conversions were performed:

data item '_symmetry_cell_setting' value 'Triclinic' was changed to
'triclinic' in accordance with the
/home/data/users/saulius/crontab/automatic-downloads/current/ACS/lib/dictionaries/cif_core.dic
dictionary named 'cif_core.dic' version 2.4.2 last updated on
2011-04-26.

Automatic conversion script
Id: cif_fix_values 6909 2019-04-08 15:41:33Z antanas 
;
_cod_original_sg_symbol_H-M P-1
_cod_original_formula_sum 'C18 H87 As2 Co0.50 K3 Mo12 N6 Na O77.50'
_cod_database_code 4515668

loop_
_symmetry_equiv_pos_as_xyz
'x, y, z'
'-x, -y, -z'

loop_
_atom_site_label
_atom_site_type_symbol
_atom_site_fract_x
_atom_site_fract_y
_atom_site_fract_z
_atom_site_U_iso_or_equiv
_atom_site_adp_type
_atom_site_occupancy
_atom_site_symmetry_multiplicity
_atom_site_calc_flag
_atom_site_refinement_flags
Mo1 Mo 0.09886(6) 1.25090(5) 0.65448(5) 0.0186(2) Uani 1 1 d .
Mo2 Mo 0.42014(7) 0.83273(6) 0.24083(5) 0.0192(2) Uani 1 1 d .
Mo3 Mo 0.05218(6) 1.43804(5) 0.66818(5) 0.0177(2) Uani 1 1 d .
Mo4 Mo 0.19810(7) 1.54220(6) 0.52192(6) 0.0207(2) Uani 1 1 d .
Mo5 Mo 0.45725(7) 0.82076(6) 0.06159(5) 0.0202(2) Uani 1 1 d .
Mo6 Mo 0.29774(7) 0.97434(6) -0.03055(5) 0.0210(2) Uani 1 1 d .
Mo7 Mo 0.08512(7) 1.13808(6) 0.25583(6) 0.0239(2) Uani 1 1 d .
Mo8 Mo 0.23068(7) 1.00010(6) 0.34197(5) 0.0206(2) Uani 1 1 d .
Mo9 Mo 0.28673(7) 1.15387(6) 0.48963(6) 0.0234(2) Uani 1 1 d .
Mo10 Mo 0.37853(7) 1.45014(6) 0.37180(6) 0.0262(2) Uani 1 1 d .
Mo11 Mo 0.11490(7) 1.12472(6) 0.06369(6) 0.0243(2) Uani 1 1 d .
Mo12 Mo 0.41640(7) 1.25015(7) 0.35410(6) 0.0289(2) Uani 1 1 d .
As2 As 0.22177(7) 0.95190(7) 0.17437(6) 0.0189(2) Uani 1 1 d .
As1 As 0.28532(7) 1.33023(6) 0.53684(6) 0.0186(2) Uani 1 1 d .
Co1 Co 1.79686(19) 0.43588(16) 0.22050(16) 0.0165(6) Uani 0.50 1 d P
Na1 Na 1.2904(4) 0.7115(3) -0.0491(3) 0.0434(13) Uani 1 1 d .
K3 K 0.10640(18) 1.38155(15) 0.45884(15) 0.0273(6) Uani 1 1 d .
K2 K 0.3953(2) 1.03848(17) 0.11204(16) 0.0339(6) Uani 1 1 d .
K1 K 0.2501(2) 1.20227(18) 0.29746(17) 0.0374(7) Uani 1 1 d .
O54 O 0.1456(5) 1.4871(4) 0.6179(4) 0.0209(16) Uani 1 1 d U
O53 O 0.3570(5) 0.8737(5) 0.0174(4) 0.0235(16) Uani 1 1 d U
O52 O 0.5013(5) 0.7734(4) 0.1488(4) 0.0227(16) Uani 1 1 d U
O51 O -0.0167(5) 1.4769(4) 0.6097(4) 0.0238(17) Uani 1 1 d U
O50 O 0.1595(5) 1.3440(4) 0.5914(4) 0.0163(14) Uani 1 1 d U
O49 O 0.3011(5) 0.8928(4) 0.3122(4) 0.0224(16) Uani 1 1 d U
O48 O 0.3500(5) 0.8981(4) 0.1549(4) 0.0197(15) Uani 1 1 d U
O47 O 0.0149(5) 1.3443(4) 0.7131(4) 0.0187(15) Uani 1 1 d U
O46 O 0.2227(5) 1.1794(4) 0.5950(4) 0.0223(16) Uani 1 1 d U
O45 O 0.0573(6) 1.1846(5) 0.7257(5) 0.0294(18) Uani 1 1 d U
O44 O 0.1907(6) 1.0761(5) -0.0326(4) 0.0261(17) Uani 1 1 d U
O43 O 0.2330(5) 1.0153(4) 0.0856(4) 0.0216(16) Uani 1 1 d U
O42 O 0.0463(5) 1.0296(5) 0.0880(5) 0.0265(17) Uani 1 1 d U
O41 O 0.2151(6) 0.9825(5) 0.4384(5) 0.0326(19) Uani 1 1 d U
O40 O 0.3318(5) 1.4814(4) 0.5621(5) 0.0240(17) Uani 1 1 d U
O39 O 0.0607(5) 1.1181(5) 0.1747(5) 0.0274(18) Uani 1 1 d U
O38 O 0.3836(6) 1.1556(5) 0.3881(5) 0.0305(19) Uani 1 1 d U
O37 O 0.5070(6) 1.1894(6) 0.4339(5) 0.039(2) Uani 1 1 d U
O36 O 0.4835(5) 0.8954(5) 0.2159(5) 0.0277(18) Uani 1 1 d U
O35 O 0.3002(5) 1.2721(4) 0.4680(4) 0.0215(16) Uani 1 1 d U
O34 O 0.1014(5) 1.5751(5) 0.4890(5) 0.0276(18) Uani 1 1 d U
O33 O 0.0358(5) 1.2719(5) 0.5937(4) 0.0255(17) Uani 1 1 d U
O32 O 0.3007(5) 1.5485(5) 0.4231(5) 0.0259(17) Uani 1 1 d U
O31 O 0.2073(5) 1.0232(5) 0.2304(4) 0.0234(16) Uani 1 1 d U
O30 O 0.4693(6) 0.7578(5) 0.3029(5) 0.0288(18) Uani 1 1 d U
O29 O 0.1707(6) 0.9295(5) 0.0220(5) 0.0292(18) Uani 1 1 d U
O28 O 0.3542(6) 0.7515(5) 0.1297(4) 0.0267(17) Uani 1 1 d U
O27 O 0.3084(6) 0.9466(5) -0.1148(5) 0.0303(18) Uani 1 1 d U
O26 O 0.1865(6) 1.6256(5) 0.5541(5) 0.0290(18) Uani 1 1 d U
O25 O 0.2652(5) 1.4236(4) 0.4779(4) 0.0219(16) Uani 1 1 d U
O24 O 0.3892(6) 1.0118(5) -0.0588(4) 0.0255(17) Uani 1 1 d U
O23 O 0.4364(6) 1.3364(5) 0.3725(5) 0.0303(18) Uani 1 1 d U
O22 O 0.1637(6) 1.3689(5) 0.7303(4) 0.0251(17) Uani 1 1 d U
O21 O 0.1589(6) 1.1915(5) 0.2038(5) 0.0321(19) Uani 1 1 d U
O20 O 0.1080(5) 0.9539(5) 0.3748(4) 0.0271(18) Uani 1 1 d U
O19 O 0.5197(5) 0.8843(5) 0.0233(4) 0.0245(17) Uani 1 1 d U
O18 O 0.1264(5) 1.1031(5) 0.3455(4) 0.0231(16) Uani 1 1 d U
O17 O 0.3302(6) 0.7573(5) 0.2534(4) 0.0256(17) Uani 1 1 d U
O16 O 0.1851(6) 1.1929(5) 0.4622(5) 0.0290(18) Uani 1 1 d U
O15 O 0.3259(6) 1.0340(5) 0.3021(5) 0.0266(17) Uani 1 1 d U
O14 O 0.5261(6) 0.7420(5) 0.0055(5) 0.035(2) Uani 1 1 d U
O13 O 0.3126(6) 1.4680(5) 0.3135(5) 0.035(2) Uani 1 1 d U
O12 O 0.0062(6) 1.0490(5) 0.3193(5) 0.0296(18) Uani 1 1 d U
O11 O 0.4169(6) 1.1240(5) 0.5250(5) 0.0316(19) Uani 1 1 d U
O10 O 0.3131(6) 1.0525(5) 0.5041(5) 0.0304(18) Uani 1 1 d U
O9 O 0.4748(7) 1.4782(6) 0.3130(6) 0.045(2) Uani 1 1 d U
O8 O 0.1946(6) 1.2401(5) 0.7237(5) 0.0256(17) Uani 1 1 d U
O7 O 0.4543(5) 1.4184(5) 0.4615(5) 0.0275(18) Uani 1 1 d U
O6 O -0.0180(6) 1.4934(5) 0.7474(5) 0.0331(19) Uani 1 1 d U
O5 O 0.3359(6) 1.3024(5) 0.3057(5) 0.034(2) Uani 1 1 d U
O4 O -0.0267(6) 1.2105(5) 0.2970(5) 0.036(2) Uani 1 1 d U
O3 O 0.0126(6) 1.1884(5) 0.0410(5) 0.039(2) Uani 1 1 d U
O2 O 0.1788(6) 1.1847(5) 0.0486(5) 0.036(2) Uani 1 1 d U
O1 O 0.5266(7) 1.2107(6) 0.2819(6) 0.045(2) Uani 1 1 d U
O12W O 1.1506(15) 0.7017(12) -0.0051(12) 0.050(5) Uani 0.50 1 d PU
O11W O 1.2519(15) 0.7656(12) 0.0379(12) 0.049(5) Uani 0.50 1 d PU
O10W O 1.2199(19) 0.8236(15) -0.0965(15) 0.071(7) Uani 0.50 1 d PU
OW23 O 0.0761(7) 1.3322(6) 0.3454(6) 0.046(2) Uani 1 1 d U
OW22 O 0.4025(8) 1.1649(6) 0.1629(6) 0.055(3) Uani 1 1 d U
O9W O 1.340(2) 0.6870(17) -0.1815(17) 0.096(8) Uani 0.60 1 d PU
O8W O 1.442(2) 0.7734(15) -0.1318(17) 0.096(9) Uani 0.50 1 d PDU
O7W O 1.340(3) 0.593(3) 0.019(3) 0.144(15) Uani 0.50 1 d PU
O6W O 1.7408(7) 0.5351(6) 0.2796(6) 0.048(2) Uani 1 1 d U
O5W O 1.8469(15) 0.3323(12) 0.1636(12) 0.052(5) Uani 0.50 1 d PU
O4W O 1.8681(18) 0.3682(15) 0.2913(14) 0.068(6) Uani 0.50 1 d PU
O3W O 1.733(2) 0.3809(17) 0.3286(17) 0.083(8) Uani 0.50 1 d PU
O2W O 1.737(2) 0.5223(18) 0.1352(17) 0.088(8) Uani 0.50 1 d PU
O2WA O 1.668(2) 0.4638(14) 0.2071(18) 0.095(9) Uani 0.50 1 d PDU
O1W O 1.938(3) 0.468(2) 0.157(2) 0.131(13) Uani 0.50 1 d PU
O9WA O 1.349(3) 0.646(3) -0.140(3) 0.100(12) Uani 0.40 1 d PU
OW21 O -0.3000(6) 0.9451(5) 0.2965(5) 0.038(2) Uani 1 1 d U
OW20 O -0.3012(7) 1.0920(6) 0.3073(6) 0.043(2) Uani 1 1 d U
OW19 O -0.1962(7) 1.1910(6) 0.4094(6) 0.042(2) Uani 1 1 d U
OW18 O 0.0057(7) 1.2137(6) 0.4560(5) 0.043(2) Uani 1 1 d U
OW17 O 0.8257(7) 1.1989(6) 0.5426(6) 0.048(2) Uani 1 1 d U
OW16 O -0.0058(9) 0.7182(7) 0.1346(7) 0.068(3) Uani 1 1 d U
OW15 O 1.6495(9) 0.2784(7) 0.3422(8) 0.072(3) Uani 1 1 d U
OW14 O -0.1432(11) 1.1491(10) 0.2150(9) 0.094(4) Uani 1 1 d U
OW13 O 0.1983(18) 0.5435(15) 0.1793(14) 0.069(7) Uani 0.50 1 d PU
OW12 O 1.537(2) 0.6404(15) -0.0692(15) 0.099(9) Uani 0.50 1 d PDU
OW11 O 0.2299(18) 1.3349(14) 0.9636(14) 0.067(6) Uani 0.50 1 d PU
OW10 O 0.4750(12) 0.9708(11) 0.7714(10) 0.033(4) Uani 0.50 1 d PU
OW9 O 1.5391(18) 0.6100(13) 0.1838(15) 0.092(7) Uani 0.60 1 d PDU
OW8 O 0.469(2) 0.9207(19) 0.7657(18) 0.090(9) Uani 0.50 1 d PU
OW7 O 1.622(2) 0.5911(19) -0.1655(18) 0.052(8) Uani 0.34 1 d PU
OW6 O 1.606(3) 0.617(2) 0.130(2) 0.092(11) Uani 0.40 1 d PU
OW5 O 1.527(3) 0.569(2) -0.153(2) 0.064(9) Uani 0.33 1 d PU
OW4 O 1.684(3) 0.625(3) -0.166(2) 0.080(11) Uani 0.33 1 d PU
OW3 O 1.508(3) 0.559(2) 0.0641(16) 0.134(14) Uiso 0.50 1 d PD
OW2 O 0.232(3) 1.310(3) 1.106(3) 0.146(15) Uiso 0.50 1 d P
OW1 O 1.813(3) 0.470(3) -0.003(2) 0.141(14) Uiso 0.50 1 d P
C16 C 0.4183(7) 1.4383(6) 0.5296(7) 0.021(2) Uani 1 1 d .
C15 C 0.0182(8) 0.9145(8) 0.0862(7) 0.030(3) Uani 1 1 d .
H15A H 0.0135 0.9069 0.0396 0.036 Uiso 1 1 calc R
H15B H 0.0493 0.8620 0.1091 0.036 Uiso 1 1 calc R
C14 C 0.0317(8) 0.9830(7) 0.3570(6) 0.026(3) Uani 1 1 d .
C12 C 0.0827(8) 0.9630(7) 0.0645(6) 0.025(3) Uani 1 1 d .
C11 C -0.0832(9) 0.9523(8) 0.1416(7) 0.032(3) Uani 1 1 d .
H11A H -0.0798 0.9599 0.1887 0.039 Uiso 1 1 calc R
H11B H -0.1159 1.0043 0.1190 0.039 Uiso 1 1 calc R
C10 C 0.2053(9) 1.2955(7) 0.7450(7) 0.030(3) Uani 1 1 d .
C9 C 0.3220(10) 0.7332(7) 0.2011(7) 0.032(3) Uani 1 1 d .
C8 C 0.4855(9) 1.4079(8) 0.5768(7) 0.031(3) Uani 1 1 d .
H8A H 0.4895 1.4534 0.5898 0.037 Uiso 1 1 calc R
H8B H 0.4569 1.3797 0.6246 0.037 Uiso 1 1 calc R
C7 C 0.5878(8) 1.3524(7) 0.5353(8) 0.032(3) Uani 1 1 d .
H7A H 0.5853 1.3058 0.5230 0.039 Uiso 1 1 calc R
H7B H 0.6177 1.3798 0.4875 0.039 Uiso 1 1 calc R
C6 C 0.5440(9) 1.1358(8) 0.5484(8) 0.037(3) Uani 1 1 d .
H6A H 0.6108 1.1012 0.5234 0.045 Uiso 1 1 calc R
H6B H 0.5456 1.1863 0.5526 0.045 Uiso 1 1 calc R
C5 C 0.4856(8) 1.1516(7) 0.4963(8) 0.032(3) Uani 1 1 d .
C4 C 0.2770(11) 1.1980(9) 0.8393(8) 0.043(3) Uani 1 1 d .
H4A H 0.3120 1.1527 0.8083 0.051 Uiso 1 1 calc R
H4B H 0.2108 1.1994 0.8673 0.051 Uiso 1 1 calc R
C3 C -0.0311(9) 0.9314(9) 0.3864(8) 0.041(3) Uani 1 1 d .
H3A H 0.0083 0.8789 0.3674 0.049 Uiso 1 1 calc R
H3B H -0.0535 0.9245 0.4423 0.049 Uiso 1 1 calc R
C2 C 0.2735(12) 1.2710(9) 0.7884(9) 0.048(4) Uani 1 1 d .
H2A H 0.3387 1.2639 0.7515 0.058 Uiso 1 1 calc R
H2B H 0.2541 1.3141 0.8188 0.058 Uiso 1 1 calc R
C1 C -0.1181(10) 0.9691(8) 0.3602(8) 0.037(3) Uani 1 1 d .
H1A H -0.0970 0.9856 0.3055 0.045 Uiso 1 1 calc R
H1B H -0.1473 0.9300 0.3685 0.045 Uiso 1 1 calc R
C20 C 0.1948(8) 0.6826(7) 0.3031(7) 0.030(3) Uani 1 1 d .
H20A H 0.1419 0.7341 0.3043 0.036 Uiso 1 1 calc R
H20B H 0.2231 0.6801 0.3402 0.036 Uiso 1 1 calc R
C19 C 0.5073(11) 1.0992(8) 0.6263(9) 0.046(4) Uani 1 1 d .
H19A H 0.4404 1.1329 0.6521 0.056 Uiso 1 1 calc R
H19B H 0.5464 1.0953 0.6556 0.056 Uiso 1 1 calc R
C18 C 0.2690(13) 0.6756(9) 0.2263(8) 0.053(4) Uani 1 1 d .
H18A H 0.2380 0.6832 0.1894 0.064 Uiso 1 1 calc R
H18B H 0.3170 0.6214 0.2241 0.064 Uiso 1 1 calc R
N5 N 0.3256(7) 1.1856(6) 0.8964(5) 0.028(2) Uani 1 1 d .
H5A H 0.3261 1.1399 0.9256 0.042 Uiso 1 1 calc R
H5B H 0.2927 1.2260 0.9262 0.042 Uiso 1 1 calc R
H5C H 0.3868 1.1835 0.8711 0.042 Uiso 1 1 calc R
N3 N -0.1397(7) 0.9001(6) 0.1595(6) 0.032(2) Uani 1 1 d .
H3C H -0.1997 0.9227 0.1923 0.048 Uiso 1 1 calc R
H3D H -0.1099 0.8526 0.1807 0.048 Uiso 1 1 calc R
H3E H -0.1434 0.8937 0.1162 0.048 Uiso 1 1 calc R
N2 N 0.6464(7) 1.3274(6) 0.5868(6) 0.032(2) Uani 1 1 d .
H2C H 0.7068 1.2948 0.5631 0.048 Uiso 1 1 calc R
H2D H 0.6187 1.3021 0.6303 0.048 Uiso 1 1 calc R
H2E H 0.6486 1.3705 0.5976 0.048 Uiso 1 1 calc R
N1 N -0.1910(8) 1.0386(7) 0.4027(7) 0.044(3) Uani 1 1 d .
H1C H -0.2416 1.0603 0.3862 0.066 Uiso 1 1 calc R
H1D H -0.1643 1.0745 0.3949 0.066 Uiso 1 1 calc R
H1E H -0.2114 1.0232 0.4529 0.066 Uiso 1 1 calc R
N6 N 0.1551(7) 0.6171(6) 0.3252(6) 0.025(2) Uani 1 1 d .
H6C H 0.1103 0.6226 0.3724 0.037 Uiso 1 1 calc R
H6D H 0.2035 0.5698 0.3246 0.037 Uiso 1 1 calc R
H6E H 0.1278 0.6201 0.2918 0.037 Uiso 1 1 calc R
N4 N 0.5114(7) 1.0174(6) 0.6240(7) 0.039(3) Uani 1 1 d .
H4C H 0.4884 0.9964 0.6718 0.058 Uiso 1 1 calc R
H4D H 0.5731 0.9861 0.6013 0.058 Uiso 1 1 calc R
H4E H 0.4752 1.0210 0.5974 0.058 Uiso 1 1 calc R

loop_
_atom_site_aniso_label
_atom_site_aniso_U_11
_atom_site_aniso_U_22
_atom_site_aniso_U_33
_atom_site_aniso_U_23
_atom_site_aniso_U_13
_atom_site_aniso_U_12
Mo1 0.0174(4) 0.0159(5) 0.0258(5) 0.0008(4) -0.0123(4) -0.0060(4)
Mo2 0.0190(5) 0.0214(5) 0.0174(5) 0.0025(4) -0.0051(4) -0.0110(4)
Mo3 0.0186(4) 0.0155(5) 0.0211(5) -0.0008(4) -0.0099(4) -0.0056(4)
Mo4 0.0182(5) 0.0203(5) 0.0294(5) 0.0040(4) -0.0146(4) -0.0095(4)
Mo5 0.0203(5) 0.0230(5) 0.0175(5) -0.0007(4) -0.0029(4) -0.0120(4)
Mo6 0.0215(5) 0.0283(5) 0.0186(5) 0.0006(4) -0.0068(4) -0.0157(4)
Mo7 0.0163(5) 0.0286(5) 0.0257(5) -0.0077(4) -0.0065(4) -0.0051(4)
Mo8 0.0200(5) 0.0264(5) 0.0197(5) -0.0045(4) -0.0071(4) -0.0109(4)
Mo9 0.0216(5) 0.0201(5) 0.0328(6) -0.0072(4) -0.0138(4) -0.0048(4)
Mo10 0.0181(5) 0.0345(6) 0.0281(5) 0.0033(4) -0.0105(4) -0.0122(4)
Mo11 0.0211(5) 0.0293(5) 0.0238(5) -0.0002(4) -0.0081(4) -0.0111(4)
Mo12 0.0183(5) 0.0377(6) 0.0299(6) -0.0113(5) -0.0057(4) -0.0074(4)
As2 0.0156(5) 0.0279(6) 0.0172(5) -0.0019(5) -0.0040(4) -0.0133(5)
As1 0.0140(5) 0.0198(6) 0.0260(6) -0.0021(5) -0.0116(4) -0.0054(4)
Co1 0.0135(13) 0.0157(14) 0.0207(15) -0.0087(11) -0.0138(11) 0.0057(11)
Na1 0.040(3) 0.048(3) 0.057(4) -0.010(3) -0.020(3) -0.023(3)
K3 0.0251(13) 0.0265(13) 0.0325(14) -0.0008(11) -0.0184(11) -0.0042(10)
K2 0.0352(15) 0.0340(15) 0.0322(15) -0.0032(12) -0.0002(12) -0.0232(12)
K1 0.0337(15) 0.0418(16) 0.0452(17) -0.0185(14) -0.0144(13) -0.0127(13)
O54 0.026(3) 0.020(3) 0.022(3) -0.001(3) -0.011(3) -0.011(3)
O53 0.025(3) 0.026(3) 0.024(3) -0.002(3) -0.008(3) -0.015(3)
O52 0.023(3) 0.022(3) 0.018(3) 0.000(3) -0.006(3) -0.006(3)
O51 0.021(3) 0.025(3) 0.030(3) 0.001(3) -0.013(3) -0.010(3)
O50 0.019(3) 0.012(3) 0.018(3) -0.003(2) -0.007(2) -0.005(2)
O49 0.025(3) 0.023(3) 0.021(3) -0.004(3) -0.006(3) -0.011(3)
O48 0.018(3) 0.021(3) 0.021(3) 0.000(3) -0.005(2) -0.010(3)
O47 0.019(3) 0.018(3) 0.019(3) -0.006(3) -0.005(2) -0.005(2)
O46 0.021(3) 0.019(3) 0.027(3) -0.004(3) -0.010(3) -0.005(3)
O45 0.026(3) 0.027(3) 0.033(4) 0.000(3) -0.012(3) -0.007(3)
O44 0.026(3) 0.028(3) 0.025(3) -0.003(3) -0.009(3) -0.012(3)
O43 0.020(3) 0.025(3) 0.023(3) -0.001(3) -0.009(3) -0.010(3)
O42 0.023(3) 0.035(4) 0.031(3) -0.003(3) -0.010(3) -0.017(3)
O41 0.036(4) 0.035(4) 0.029(4) -0.009(3) -0.013(3) -0.010(3)
O40 0.021(3) 0.024(3) 0.033(4) -0.005(3) -0.013(3) -0.009(3)
O39 0.021(3) 0.032(4) 0.032(4) -0.003(3) -0.012(3) -0.009(3)
O38 0.031(3) 0.031(4) 0.034(4) -0.012(3) -0.012(3) -0.009(3)
O37 0.030(4) 0.042(4) 0.040(4) -0.003(3) -0.017(3) -0.007(3)
O36 0.022(3) 0.031(4) 0.029(3) 0.004(3) -0.008(3) -0.013(3)
O35 0.019(3) 0.021(3) 0.026(3) -0.004(3) -0.008(3) -0.007(3)
O34 0.022(3) 0.032(4) 0.030(3) 0.004(3) -0.014(3) -0.010(3)
O33 0.024(3) 0.028(3) 0.028(3) 0.001(3) -0.014(3) -0.010(3)
O32 0.024(3) 0.026(3) 0.032(4) 0.002(3) -0.013(3) -0.013(3)
O31 0.021(3) 0.027(3) 0.024(3) -0.003(3) -0.008(3) -0.008(3)
O30 0.028(3) 0.030(4) 0.029(3) -0.001(3) -0.011(3) -0.010(3)
O29 0.026(3) 0.032(4) 0.034(4) 0.000(3) -0.010(3) -0.017(3)
O28 0.033(3) 0.027(3) 0.022(3) -0.006(3) -0.003(3) -0.017(3)
O27 0.034(4) 0.036(4) 0.028(3) -0.007(3) -0.013(3) -0.015(3)
O26 0.027(3) 0.025(3) 0.036(4) 0.001(3) -0.011(3) -0.012(3)
O25 0.019(3) 0.025(3) 0.024(3) -0.002(3) -0.010(3) -0.008(3)
O24 0.029(3) 0.027(3) 0.025(3) 0.001(3) -0.008(3) -0.017(3)
O23 0.024(3) 0.036(4) 0.032(4) -0.002(3) -0.011(3) -0.011(3)
O22 0.031(3) 0.024(3) 0.027(3) -0.002(3) -0.016(3) -0.011(3)
O21 0.030(3) 0.034(4) 0.037(4) -0.002(3) -0.013(3) -0.015(3)
O20 0.022(3) 0.034(4) 0.025(3) -0.003(3) -0.006(3) -0.012(3)
O19 0.025(3) 0.028(3) 0.025(3) 0.000(3) -0.007(3) -0.017(3)
O18 0.021(3) 0.026(3) 0.023(3) -0.008(3) -0.007(3) -0.007(3)
O17 0.031(3) 0.026(3) 0.023(3) -0.004(3) -0.004(3) -0.017(3)
O16 0.027(3) 0.033(4) 0.031(4) -0.004(3) -0.014(3) -0.010(3)
O15 0.025(3) 0.025(3) 0.036(4) -0.003(3) -0.011(3) -0.014(3)
O14 0.035(4) 0.037(4) 0.033(4) -0.007(3) -0.008(3) -0.015(3)
O13 0.031(4) 0.040(4) 0.031(4) 0.004(3) -0.016(3) -0.010(3)
O12 0.023(3) 0.036(4) 0.030(4) -0.006(3) -0.006(3) -0.013(3)
O11 0.028(3) 0.033(4) 0.034(4) -0.006(3) -0.015(3) -0.006(3)
O10 0.034(4) 0.024(3) 0.036(4) -0.009(3) -0.013(3) -0.008(3)
O9 0.035(4) 0.053(4) 0.045(4) 0.002(3) -0.011(3) -0.021(3)
O8 0.027(3) 0.024(3) 0.031(3) 0.002(3) -0.017(3) -0.009(3)
O7 0.021(3) 0.032(4) 0.033(4) 0.003(3) -0.014(3) -0.012(3)
O6 0.035(4) 0.031(4) 0.030(4) -0.006(3) -0.009(3) -0.009(3)
O5 0.032(4) 0.039(4) 0.034(4) -0.005(3) -0.014(3) -0.013(3)
O4 0.030(4) 0.036(4) 0.035(4) -0.002(3) -0.013(3) -0.005(3)
O3 0.035(4) 0.037(4) 0.039(4) 0.004(3) -0.018(3) -0.008(3)
O2 0.038(4) 0.033(4) 0.036(4) -0.003(3) -0.007(3) -0.019(3)
O1 0.037(4) 0.049(4) 0.044(4) -0.012(3) -0.007(3) -0.015(3)
O12W 0.049(6) 0.049(7) 0.055(7) -0.002(4) -0.017(5) -0.021(5)
O11W 0.053(6) 0.049(7) 0.056(7) -0.004(4) -0.027(5) -0.021(5)
O10W 0.076(8) 0.070(8) 0.074(8) -0.012(5) -0.033(5) -0.022(5)
OW23 0.052(4) 0.039(4) 0.045(4) -0.007(3) -0.025(3) -0.006(3)
OW22 0.056(4) 0.054(4) 0.055(5) -0.012(4) -0.009(3) -0.027(4)
O9W 0.099(9) 0.095(9) 0.096(9) -0.011(5) -0.032(5) -0.040(5)
O8W 0.099(10) 0.097(10) 0.095(10) -0.015(5) -0.032(6) -0.038(6)
O7W 0.144(15) 0.146(15) 0.142(15) -0.014(5) -0.053(7) -0.050(7)
O6W 0.054(4) 0.047(4) 0.053(4) -0.003(3) -0.024(3) -0.023(3)
O5W 0.055(7) 0.051(7) 0.048(6) -0.015(4) -0.024(5) -0.009(4)
O4W 0.070(8) 0.065(8) 0.066(8) -0.006(5) -0.027(5) -0.018(5)
O3W 0.085(9) 0.082(9) 0.085(9) -0.008(5) -0.027(5) -0.034(5)
O2W 0.090(9) 0.089(9) 0.085(9) -0.010(5) -0.033(5) -0.029(5)
O2WA 0.095(10) 0.098(10) 0.100(10) -0.013(5) -0.035(6) -0.038(6)
O1W 0.131(14) 0.129(14) 0.130(14) -0.010(5) -0.043(6) -0.049(7)
O9WA 0.102(13) 0.099(13) 0.098(13) -0.010(5) -0.035(6) -0.035(6)
OW21 0.035(4) 0.037(4) 0.037(4) 0.001(3) -0.009(3) -0.015(3)
OW20 0.041(4) 0.041(4) 0.046(4) -0.004(3) -0.020(3) -0.010(3)
OW19 0.037(4) 0.039(4) 0.047(4) -0.005(3) -0.007(3) -0.017(3)
OW18 0.036(4) 0.054(4) 0.039(4) -0.006(3) -0.016(3) -0.014(3)
OW17 0.048(4) 0.040(4) 0.048(4) 0.002(3) -0.020(3) -0.009(3)
OW16 0.075(5) 0.067(5) 0.060(5) -0.003(4) -0.024(4) -0.024(4)
OW15 0.070(5) 0.067(5) 0.083(5) -0.009(4) -0.021(4) -0.033(4)
OW14 0.083(6) 0.104(6) 0.088(6) -0.006(4) -0.030(4) -0.030(4)
OW13 0.069(8) 0.073(8) 0.069(8) -0.013(5) -0.024(5) -0.025(5)
OW12 0.106(10) 0.096(10) 0.098(10) -0.013(5) -0.032(6) -0.042(6)
OW11 0.075(8) 0.060(8) 0.060(8) -0.011(5) -0.018(5) -0.022(5)
OW10 0.032(5) 0.035(6) 0.036(6) -0.001(4) -0.013(4) -0.016(4)
OW9 0.090(8) 0.090(9) 0.094(9) -0.004(5) -0.031(5) -0.033(5)
OW8 0.089(10) 0.091(10) 0.088(10) -0.007(5) -0.033(5) -0.030(5)
OW7 0.055(9) 0.053(9) 0.048(9) -0.007(5) -0.019(5) -0.018(5)
OW6 0.093(12) 0.090(12) 0.091(12) -0.007(5) -0.029(6) -0.033(6)
OW5 0.066(10) 0.063(10) 0.059(10) -0.007(5) -0.023(6) -0.019(6)
OW4 0.084(12) 0.080(12) 0.078(12) -0.009(5) -0.028(6) -0.030(6)
C16 0.018(5) 0.015(5) 0.039(7) 0.002(5) -0.017(5) -0.009(4)
C15 0.030(6) 0.046(8) 0.027(6) 0.011(6) -0.018(5) -0.026(6)
C14 0.022(6) 0.029(7) 0.020(6) -0.013(5) 0.004(5) -0.006(5)
C12 0.022(6) 0.036(7) 0.023(6) 0.014(5) -0.016(5) -0.018(5)
C11 0.035(7) 0.045(8) 0.031(7) 0.010(6) -0.019(6) -0.028(6)
C10 0.046(7) 0.022(6) 0.034(7) 0.004(5) -0.029(6) -0.012(5)
C9 0.046(7) 0.021(6) 0.027(7) 0.003(5) -0.005(6) -0.023(6)
C8 0.035(7) 0.036(7) 0.037(7) 0.014(6) -0.027(6) -0.022(6)
C7 0.021(6) 0.027(6) 0.058(8) 0.020(6) -0.028(6) -0.017(5)
C6 0.022(6) 0.040(8) 0.053(9) -0.012(7) -0.018(6) -0.005(5)
C5 0.013(5) 0.026(6) 0.056(9) -0.024(6) -0.012(5) 0.003(5)
C4 0.052(9) 0.050(9) 0.051(9) 0.007(7) -0.037(7) -0.029(7)
C3 0.032(7) 0.052(9) 0.048(8) -0.015(7) -0.008(6) -0.024(6)
C2 0.061(10) 0.045(8) 0.057(10) 0.012(7) -0.042(8) -0.025(7)
C1 0.045(8) 0.030(7) 0.040(8) -0.007(6) -0.020(6) -0.009(6)
C20 0.024(6) 0.031(7) 0.042(7) -0.001(6) -0.013(5) -0.018(5)
C19 0.049(9) 0.038(8) 0.066(10) -0.003(7) -0.030(8) -0.020(7)
C18 0.095(13) 0.048(9) 0.033(8) -0.001(7) -0.007(8) -0.056(9)
N5 0.026(5) 0.039(6) 0.021(5) 0.014(4) -0.014(4) -0.017(4)
N3 0.032(5) 0.043(6) 0.038(6) 0.014(5) -0.022(5) -0.029(5)
N2 0.023(5) 0.030(6) 0.051(7) 0.019(5) -0.024(5) -0.018(4)
N1 0.039(7) 0.047(7) 0.049(7) -0.005(6) -0.020(6) -0.013(6)
N6 0.024(5) 0.027(5) 0.029(5) 0.012(4) -0.017(4) -0.015(4)
N4 0.021(5) 0.035(6) 0.049(7) -0.011(5) -0.004(5) -0.004(5)

loop_
_atom_type_symbol
_atom_type_description
_atom_type_scat_dispersion_real
_atom_type_scat_dispersion_imag
_atom_type_scat_source
C C 0.0033 0.0016 'International Tables Vol C Tables 4.2.6.8 and 6.1.1.4'
H H 0.0000 0.0000 'International Tables Vol C Tables 4.2.6.8 and 6.1.1.4'
N N 0.0061 0.0033 'International Tables Vol C Tables 4.2.6.8 and 6.1.1.4'
O O 0.0106 0.0060 'International Tables Vol C Tables 4.2.6.8 and 6.1.1.4'
Co Co 0.3494 0.9721 'International Tables Vol C Tables 4.2.6.8 and 6.1.1.4'
As As 0.0499 2.0058 'International Tables Vol C Tables 4.2.6.8 and 6.1.1.4'
Mo Mo -1.6832 0.6857 'International Tables Vol C Tables 4.2.6.8 and 6.1.1.4'
K K 0.2009 0.2494 'International Tables Vol C Tables 4.2.6.8 and 6.1.1.4'
Na Na 0.0362 0.0249 'International Tables Vol C Tables 4.2.6.8 and 6.1.1.4'

loop_
_geom_angle_atom_site_label_1
_geom_angle_atom_site_label_2
_geom_angle_atom_site_label_3
_geom_angle
_geom_angle_site_symmetry_1
_geom_angle_site_symmetry_3
O33 Mo1 O45 104.2(4) . .
O33 Mo1 O46 99.3(3) . .
O45 Mo1 O46 100.5(4) . .
O33 Mo1 O47 97.4(3) . .
O45 Mo1 O47 95.2(3) . .
O46 Mo1 O47 153.5(3) . .
O33 Mo1 O50 91.2(3) . .
O45 Mo1 O50 162.7(3) . .
O46 Mo1 O50 84.3(3) . .
O47 Mo1 O50 74.9(3) . .
O33 Mo1 O8 169.8(3) . .
O45 Mo1 O8 85.9(3) . .
O46 Mo1 O8 79.8(3) . .
O47 Mo1 O8 80.1(3) . .
O50 Mo1 O8 78.6(3) . .
O33 Mo1 K3 46.9(3) . .
O45 Mo1 K3 151.0(3) . .
O46 Mo1 K3 84.6(2) . .
O47 Mo1 K3 92.0(2) . .
O50 Mo1 K3 45.35(18) . .
O8 Mo1 K3 123.1(2) . .
O36 Mo2 O30 104.4(4) . .
O36 Mo2 O49 100.2(4) . .
O30 Mo2 O49 100.1(4) . .
O36 Mo2 O52 95.1(4) . .
O30 Mo2 O52 95.3(3) . .
O49 Mo2 O52 154.8(3) . .
O36 Mo2 O48 91.2(3) . .
O30 Mo2 O48 162.4(3) . .
O49 Mo2 O48 84.8(3) . .
O52 Mo2 O48 74.9(3) . .
O36 Mo2 O17 169.7(3) . .
O30 Mo2 O17 85.0(3) . .
O49 Mo2 O17 82.1(3) . .
O52 Mo2 O17 79.5(3) . .
O48 Mo2 O17 78.9(3) . .
O36 Mo2 K2 48.0(3) . .
O30 Mo2 K2 152.2(3) . .
O49 Mo2 K2 84.8(2) . .
O52 Mo2 K2 90.8(2) . .
O48 Mo2 K2 44.42(19) . .
O17 Mo2 K2 122.7(2) . .
O51 Mo3 O6 103.8(4) . .
O51 Mo3 O54 100.5(3) . .
O6 Mo3 O54 99.3(4) . .
O51 Mo3 O47 96.7(3) . .
O6 Mo3 O47 97.3(4) . .
O54 Mo3 O47 152.5(3) . .
O51 Mo3 O50 91.4(3) . .
O6 Mo3 O50 163.7(3) . .
O54 Mo3 O50 83.3(3) . .
O47 Mo3 O50 74.8(3) . .
O51 Mo3 O22 169.5(3) . .
O6 Mo3 O22 86.7(3) . .
O54 Mo3 O22 78.4(3) . .
O47 Mo3 O22 80.8(3) . .
O50 Mo3 O22 78.1(3) . .
O51 Mo3 K3 49.5(3) . .
O6 Mo3 K3 153.2(3) . .
O54 Mo3 K3 86.9(2) . .
O47 Mo3 K3 88.0(2) . .
O50 Mo3 K3 42.39(18) . .
O22 Mo3 K3 120.1(2) . .
O26 Mo4 O34 103.9(4) . .
O26 Mo4 O54 100.2(3) . .
O34 Mo4 O54 98.9(3) . .
O26 Mo4 O32 96.1(4) . .
O34 Mo4 O32 98.4(3) . .
O54 Mo4 O32 152.6(3) . .
O26 Mo4 O25 160.2(3) . .
O34 Mo4 O25 94.4(3) . .
O54 Mo4 O25 84.2(3) . .
O32 Mo4 O25 73.5(3) . .
O26 Mo4 O40 83.7(3) . .
O34 Mo4 O40 172.3(3) . .
O54 Mo4 O40 79.0(3) . .
O32 Mo4 O40 81.0(3) . .
O25 Mo4 O40 78.1(3) . .
O19 Mo5 O14 104.0(4) . .
O19 Mo5 O53 99.4(3) . .
O14 Mo5 O53 98.6(4) . .
O19 Mo5 O52 97.6(3) . .
O14 Mo5 O52 98.5(4) . .
O53 Mo5 O52 152.1(3) . .
O19 Mo5 O48 91.5(3) . .
O14 Mo5 O48 164.0(3) . .
O53 Mo5 O48 82.6(3) . .
O52 Mo5 O48 75.1(3) . .
O19 Mo5 O28 169.6(3) . .
O14 Mo5 O28 86.3(3) . .
O53 Mo5 O28 79.3(3) . .
O52 Mo5 O28 80.0(3) . .
O48 Mo5 O28 78.1(3) . .
O19 Mo5 K2 48.5(3) . .
O14 Mo5 K2 152.3(3) . .
O53 Mo5 K2 84.9(2) . .
O52 Mo5 K2 90.1(2) . .
O48 Mo5 K2 43.65(18) . .
O28 Mo5 K2 121.2(2) . .
O24 Mo6 O27 104.0(4) . .
O24 Mo6 O53 99.2(3) . .
O27 Mo6 O53 101.1(4) . .
O24 Mo6 O44 97.6(3) . .
O27 Mo6 O44 95.1(4) . .
O53 Mo6 O44 153.0(3) . .
O24 Mo6 O43 92.9(3) . .
O27 Mo6 O43 160.8(3) . .
O53 Mo6 O43 84.9(3) . .
O44 Mo6 O43 73.3(3) . .
O24 Mo6 O29 172.8(3) . .
O27 Mo6 O29 83.2(3) . .
O53 Mo6 O29 79.7(3) . .
O44 Mo6 O29 81.0(3) . .
O43 Mo6 O29 79.9(3) . .
O21 Mo7 O4 103.6(4) . .
O21 Mo7 O39 99.5(4) . .
O4 Mo7 O39 99.1(4) . .
O21 Mo7 O18 97.9(4) . .
O4 Mo7 O18 97.8(4) . .
O39 Mo7 O18 152.2(3) . .
O21 Mo7 O31 92.5(3) . .
O4 Mo7 O31 163.0(4) . .
O39 Mo7 O31 83.0(3) . .
O18 Mo7 O31 74.6(3) . .
O21 Mo7 O12 171.3(4) . .
O4 Mo7 O12 85.0(4) . .
O39 Mo7 O12 78.9(3) . .
O18 Mo7 O12 80.7(3) . .
O31 Mo7 O12 78.8(3) . .
O21 Mo7 K1 45.6(3) . .
O4 Mo7 K1 100.7(3) . .
O39 Mo7 K1 143.1(2) . .
O18 Mo7 K1 52.8(2) . .
O31 Mo7 K1 86.8(2) . .
O12 Mo7 K1 133.5(2) . .
O41 Mo8 O15 103.5(4) . .
O41 Mo8 O49 100.0(4) . .
O15 Mo8 O49 98.6(3) . .
O41 Mo8 O18 97.9(4) . .
O15 Mo8 O18 97.2(3) . .
O49 Mo8 O18 152.5(3) . .
O41 Mo8 O31 163.5(3) . .
O15 Mo8 O31 92.1(3) . .
O49 Mo8 O31 82.7(3) . .
O18 Mo8 O31 74.4(3) . .
O41 Mo8 O20 85.6(3) . .
O15 Mo8 O20 170.8(3) . .
O49 Mo8 O20 77.8(3) . .
O18 Mo8 O20 83.0(3) . .
O31 Mo8 O20 79.0(3) . .
O41 Mo8 K1 100.8(3) . .
O15 Mo8 K1 45.2(3) . .
O49 Mo8 K1 141.7(2) . .
O18 Mo8 K1 52.5(2) . .
O31 Mo8 K1 86.2(2) . .
O20 Mo8 K1 135.5(2) . .
O10 Mo9 O16 104.5(4) . .
O10 Mo9 O46 99.3(4) . .
O16 Mo9 O46 98.6(3) . .
O10 Mo9 O38 97.5(4) . .
O16 Mo9 O38 97.7(4) . .
O46 Mo9 O38 152.9(3) . .
O10 Mo9 O35 162.4(3) . .
O16 Mo9 O35 92.1(3) . .
O46 Mo9 O35 83.8(3) . .
O38 Mo9 O35 74.0(3) . .
O10 Mo9 O11 84.9(3) . .
O16 Mo9 O11 170.5(3) . .
O46 Mo9 O11 78.9(3) . .
O38 Mo9 O11 81.5(3) . .
O35 Mo9 O11 78.6(3) . .
O10 Mo9 K1 101.2(3) . .
O16 Mo9 K1 46.0(3) . .
O46 Mo9 K1 142.6(2) . .
O38 Mo9 K1 52.3(2) . .
O35 Mo9 K1 86.0(2) . .
O11 Mo9 K1 133.7(2) . .
O10 Mo9 K3 151.7(3) . .
O16 Mo9 K3 48.2(3) . .
O46 Mo9 K3 80.6(2) . .
O38 Mo9 K3 94.4(2) . .
O35 Mo9 K3 45.87(19) . .
O11 Mo9 K3 122.3(2) . .
K1 Mo9 K3 66.75(6) . .
O9 Mo10 O13 103.7(4) . .
O9 Mo10 O23 102.1(4) . .
O13 Mo10 O23 98.2(4) . .
O9 Mo10 O32 96.1(4) . .
O13 Mo10 O32 97.4(4) . .
O23 Mo10 O32 152.4(3) . .
O9 Mo10 O25 160.6(4) . .
O13 Mo10 O25 93.9(3) . .
O23 Mo10 O25 83.1(3) . .
O32 Mo10 O25 73.2(3) . .
O9 Mo10 O7 83.3(4) . .
O13 Mo10 O7 172.9(3) . .
O23 Mo10 O7 79.0(3) . .
O32 Mo10 O7 82.7(3) . .
O25 Mo10 O7 79.3(3) . .
O2 Mo11 O3 103.9(4) . .
O2 Mo11 O39 99.2(4) . .
O3 Mo11 O39 100.7(4) . .
O2 Mo11 O44 96.8(4) . .
O3 Mo11 O44 97.8(4) . .
O39 Mo11 O44 151.8(3) . .
O2 Mo11 O43 92.9(4) . .
O3 Mo11 O43 162.0(4) . .
O39 Mo11 O43 82.5(3) . .
O44 Mo11 O43 73.5(3) . .
O2 Mo11 O42 172.2(4) . .
O3 Mo11 O42 83.9(4) . .
O39 Mo11 O42 79.5(3) . .
O44 Mo11 O42 81.6(3) . .
O43 Mo11 O42 79.3(3) . .
O5 Mo12 O1 103.8(4) . .
O5 Mo12 O23 99.4(4) . .
O1 Mo12 O23 99.0(4) . .
O5 Mo12 O38 97.9(4) . .
O1 Mo12 O38 98.0(4) . .
O23 Mo12 O38 152.1(3) . .
O5 Mo12 O35 93.0(3) . .
O1 Mo12 O35 162.4(4) . .
O23 Mo12 O35 83.1(3) . .
O38 Mo12 O35 74.3(3) . .
O5 Mo12 O37 171.8(4) . .
O1 Mo12 O37 84.1(4) . .
O23 Mo12 O37 77.3(3) . .
O38 Mo12 O37 82.6(3) . .
O35 Mo12 O37 79.3(3) . .
O5 Mo12 K1 45.1(3) . .
O1 Mo12 K1 101.0(3) . .
O23 Mo12 K1 142.6(2) . .
O38 Mo12 K1 53.3(2) . .
O35 Mo12 K1 87.12(19) . .
O37 Mo12 K1 135.8(2) . .
O31 As2 O48 96.9(3) . .
O31 As2 O43 95.7(3) . .
O48 As2 O43 96.5(3) . .
O31 As2 K2 61.1(2) . .
O48 As2 K2 54.9(2) . .
O43 As2 K2 62.3(2) . .
O35 As1 O25 96.1(3) . .
O35 As1 O50 96.1(3) . .
O25 As1 O50 97.7(3) . .
O35 As1 K3 59.2(2) . .
O25 As1 K3 64.9(2) . .
O50 As1 K3 54.9(2) . .
O4W Co1 O2WA 139.2(11) . .
O4W Co1 O6W 92.1(8) . .
O2WA Co1 O6W 91.6(8) . .
O4W Co1 O3W 55.8(11) . .
O2WA Co1 O3W 84.1(12) . .
O6W Co1 O3W 84.9(8) . .
O4W Co1 O5W 88.2(9) . .
O2WA Co1 O5W 86.0(10) . .
O6W Co1 O5W 176.6(7) . .
O3W Co1 O5W 92.4(10) . .
O4W Co1 O2W 169.5(11) . .
O2WA Co1 O2W 50.9(11) . .
O6W Co1 O2W 84.0(8) . .
O3W Co1 O2W 133.2(11) . .
O5W Co1 O2W 96.3(9) . .
O4W Co1 O1W 83.1(12) . .
O2WA Co1 O1W 137.7(13) . .
O6W Co1 O1W 86.3(10) . .
O3W Co1 O1W 137.5(13) . .
O5W Co1 O1W 97.1(12) . .
O2W Co1 O1W 86.9(13) . .
O11W Na1 O9WA 172.6(14) . .
O11W Na1 O10W 85.0(9) . .
O9WA Na1 O10W 100.4(15) . .
O11W Na1 O12W 88.7(9) . .
O9WA Na1 O12W 96.8(14) . .
O10W Na1 O12W 84.3(9) . .
O11W Na1 O7W 89.9(13) . .
O9WA Na1 O7W 85.6(17) . .
O10W Na1 O7W 169.5(14) . .
O12W Na1 O7W 86.4(13) . .
O11W Na1 O9W 160.2(10) . .
O9WA Na1 O9W 22.9(12) . .
O10W Na1 O9W 78.0(10) . .
O12W Na1 O9W 99.5(9) . .
O7W Na1 O9W 108.4(13) . .
O11W Na1 O8W 91.1(9) . .
O9WA Na1 O8W 85.2(14) . .
O10W Na1 O8W 76.3(9) . .
O12W Na1 O8W 160.6(8) . .
O7W Na1 O8W 113.1(12) . .
O9W Na1 O8W 75.1(9) . .
O51 K3 OW23 78.0(3) 2_586 .
O51 K3 O50 131.6(2) 2_586 .
OW23 K3 O50 149.7(3) . .
O51 K3 O34 67.2(2) 2_586 2_586
OW23 K3 O34 75.8(3) . 2_586
O50 K3 O34 107.2(2) . 2_586
O51 K3 O35 142.3(2) 2_586 .
OW23 K3 O35 108.0(3) . .
O50 K3 O35 54.6(2) . .
O34 K3 O35 150.4(2) 2_586 .
O51 K3 O33 134.2(2) 2_586 .
OW23 K3 O33 98.8(3) . .
O50 K3 O33 57.6(2) . .
O34 K3 O33 67.8(2) 2_586 .
O35 K3 O33 82.7(2) . .
O51 K3 O25 99.2(2) 2_586 .
OW23 K3 O25 139.4(3) . .
O50 K3 O25 53.5(2) . .
O34 K3 O25 141.0(2) 2_586 .
O35 K3 O25 51.5(2) . .
O33 K3 O25 110.5(2) . .
O51 K3 O16 145.7(2) 2_586 .
OW23 K3 O16 67.7(2) . .
O50 K3 O16 82.5(2) . .
O34 K3 O16 102.7(2) 2_586 .
O35 K3 O16 55.5(2) . .
O33 K3 O16 54.9(2) . .
O25 K3 O16 106.8(2) . .
O51 K3 O51 82.7(2) 2_586 .
OW23 K3 O51 139.7(3) . .
O50 K3 O51 55.30(19) . .
O34 K3 O51 64.2(2) 2_586 .
O35 K3 O51 108.8(2) . .
O33 K3 O51 70.6(2) . .
O25 K3 O51 78.29(19) . .
O16 K3 O51 123.8(2) . .
O51 K3 As1 129.67(18) 2_586 .
OW23 K3 As1 139.0(2) . .
O50 K3 As1 31.29(14) . .
O34 K3 As1 138.38(18) 2_586 .
O35 K3 As1 31.04(14) . .
O33 K3 As1 82.00(15) . .
O25 K3 As1 31.15(14) . .
O16 K3 As1 80.37(15) . .
O51 K3 As1 79.50(14) . .
O51 K3 Mo1 145.04(19) 2_586 .
OW23 K3 Mo1 119.6(2) . .
O50 K3 Mo1 33.53(14) . .
O34 K3 Mo1 87.10(17) 2_586 .
O35 K3 Mo1 65.18(15) . .
O33 K3 Mo1 24.58(14) . .
O25 K3 Mo1 85.91(14) . .
O16 K3 Mo1 60.43(15) . .
O51 K3 Mo1 64.36(14) . .
As1 K3 Mo1 57.94(4) . .
O51 K3 Mo3 103.11(18) 2_586 .
OW23 K3 Mo3 157.8(2) . .
O50 K3 Mo3 31.49(14) . .
O34 K3 Mo3 84.14(17) 2_586 .
O35 K3 Mo3 84.88(15) . .
O33 K3 Mo3 64.15(16) . .
O25 K3 Mo3 62.80(14) . .
O16 K3 Mo3 108.43(16) . .
O51 K3 Mo3 24.04(13) . .
As1 K3 Mo3 56.45(4) . .
Mo1 K3 Mo3 48.75(4) . .
O19 K2 OW22 77.2(3) 2_675 .
O19 K2 O48 136.1(2) 2_675 .
OW22 K2 O48 146.5(3) . .
O19 K2 O24 63.6(2) 2_675 2_675
OW22 K2 O24 82.0(3) . 2_675
O48 K2 O24 107.7(2) . 2_675
O19 K2 O31 146.7(2) 2_675 .
OW22 K2 O31 101.6(3) . .
O48 K2 O31 54.1(2) . .
O24 K2 O31 149.7(2) 2_675 .
O19 K2 O43 104.8(2) 2_675 .
OW22 K2 O43 133.0(3) . .
O48 K2 O43 53.7(2) . .
O24 K2 O43 142.0(2) 2_675 .
O31 K2 O43 51.6(2) . .
O19 K2 O36 131.9(2) 2_675 .
OW22 K2 O36 101.1(3) . .
O48 K2 O36 56.6(2) . .
O24 K2 O36 68.5(2) 2_675 .
O31 K2 O36 81.3(2) . .
O43 K2 O36 109.7(2) . .
O19 K2 O19 85.0(2) 2_675 .
OW22 K2 O19 144.9(3) . .
O48 K2 O19 56.2(2) . .
O24 K2 O19 63.0(2) 2_675 .
O31 K2 O19 109.6(2) . .
O43 K2 O19 80.5(2) . .
O36 K2 O19 69.1(2) . .
O19 K2 O15 142.1(2) 2_675 .
OW22 K2 O15 65.3(3) . .
O48 K2 O15 81.1(2) . .
O24 K2 O15 103.9(2) 2_675 .
O31 K2 O15 53.26(19) . .
O43 K2 O15 104.8(2) . .
O36 K2 O15 55.4(2) . .
O19 K2 O15 122.9(2) . .
O19 K2 As2 135.48(19) 2_675 .
OW22 K2 As2 132.3(2) . .
O48 K2 As2 31.09(14) . .
O24 K2 As2 138.69(18) 2_675 .
O31 K2 As2 31.01(14) . .
O43 K2 As2 31.26(14) . .
O36 K2 As2 80.91(15) . .
O19 K2 As2 80.78(14) . .
O15 K2 As2 78.55(14) . .
O19 K2 Mo2 145.80(19) 2_675 .
OW22 K2 Mo2 119.7(2) . .
O48 K2 Mo2 32.72(15) . .
O24 K2 Mo2 88.16(16) 2_675 .
O31 K2 Mo2 63.70(15) . .
O43 K2 Mo2 85.18(15) . .
O36 K2 Mo2 24.51(14) . .
O19 K2 Mo2 64.11(15) . .
O15 K2 Mo2 59.90(14) . .
As2 K2 Mo2 56.85(4) . .
O19 K2 Mo5 106.01(18) 2_675 .
OW22 K2 Mo5 161.9(3) . .
O48 K2 Mo5 32.41(15) . .
O24 K2 Mo5 83.63(16) 2_675 .
O31 K2 Mo5 85.51(16) . .
O43 K2 Mo5 64.15(15) . .
O36 K2 Mo5 63.11(16) . .
O19 K2 Mo5 24.11(13) . .
O15 K2 Mo5 107.89(15) . .
As2 K2 Mo5 57.39(5) . .
Mo2 K2 Mo5 48.63(4) . .
OW22 K1 OW23 135.4(3) . .
OW22 K1 O5 84.5(3) . .
OW23 K1 O5 84.2(3) . .
OW22 K1 O15 74.2(3) . .
OW23 K1 O15 142.0(3) . .
O5 K1 O15 128.3(2) . .
OW22 K1 O21 78.6(3) . .
OW23 K1 O21 81.7(3) . .
O5 K1 O21 138.0(3) . .
O15 K1 O21 83.2(2) . .
OW22 K1 O16 147.6(3) . .
OW23 K1 O16 72.7(3) . .
O5 K1 O16 83.3(2) . .
O15 K1 O16 90.4(3) . .
O21 K1 O16 128.6(3) . .
OW22 K1 O18 113.8(3) . .
OW23 K1 O18 86.6(3) . .
O5 K1 O18 160.6(3) . .
O15 K1 O18 56.1(2) . .
O21 K1 O18 56.7(2) . .
O16 K1 O18 77.7(2) . .
OW22 K1 O38 92.6(3) . .
OW23 K1 O38 115.8(3) . .
O5 K1 O38 56.3(2) . .
O15 K1 O38 78.0(2) . .
O21 K1 O38 160.8(3) . .
O16 K1 O38 55.9(2) . .
O18 K1 O38 113.8(2) . .
OW22 K1 Mo12 85.2(2) . .
OW23 K1 Mo12 101.6(2) . .
O5 K1 Mo12 25.65(17) . .
O15 K1 Mo12 104.65(17) . .
O21 K1 Mo12 159.3(2) . .
O16 K1 Mo12 71.12(17) . .
O18 K1 Mo12 143.35(17) . .
O38 K1 Mo12 30.86(16) . .
OW22 K1 Mo7 97.0(2) . .
OW23 K1 Mo7 80.4(2) . .
O5 K1 Mo7 159.4(2) . .
O15 K1 Mo7 71.24(16) . .
O21 K1 Mo7 25.68(17) . .
O16 K1 Mo7 104.84(18) . .
O18 K1 Mo7 31.22(14) . .
O38 K1 Mo7 143.69(19) . .
Mo12 K1 Mo7 174.46(10) . .
OW22 K1 Mo8 94.3(2) . .
OW23 K1 Mo8 116.5(2) . .
O5 K1 Mo8 148.7(2) . .
O15 K1 Mo8 25.68(15) . .
O21 K1 Mo8 71.34(18) . .
O16 K1 Mo8 81.29(18) . .
O18 K1 Mo8 30.69(14) . .
O38 K1 Mo8 92.68(18) . .
Mo12 K1 Mo8 123.06(8) . .
Mo7 K1 Mo8 51.82(4) . .
OW22 K1 Mo9 122.1(3) . .
OW23 K1 Mo9 94.3(2) . .
O5 K1 Mo9 71.19(18) . .
O15 K1 Mo9 81.33(18) . .
O21 K1 Mo9 149.0(2) . .
O16 K1 Mo9 25.72(15) . .
O18 K1 Mo9 92.55(16) . .
O38 K1 Mo9 30.44(16) . .
Mo12 K1 Mo9 51.59(4) . .
Mo7 K1 Mo9 123.35(9) . .
Mo8 K1 Mo9 83.42(7) . .
Mo3 O54 Mo4 141.5(4) . .
Mo6 O53 Mo5 140.5(4) . .
Mo5 O52 Mo2 113.8(4) . .
Mo3 O51 K3 140.4(4) . 2_586
Mo3 O51 K3 106.5(3) . .
K3 O51 K3 97.3(2) 2_586 .
As1 O50 Mo3 127.1(3) . .
As1 O50 Mo1 127.3(3) . .
Mo3 O50 Mo1 96.6(3) . .
As1 O50 K3 93.8(3) . .
Mo3 O50 K3 106.1(3) . .
Mo1 O50 K3 101.1(2) . .
Mo2 O49 Mo8 139.5(4) . .
As2 O48 Mo2 126.1(4) . .
As2 O48 Mo5 128.9(4) . .
Mo2 O48 Mo5 96.2(3) . .
As2 O48 K2 94.0(3) . .
Mo2 O48 K2 102.9(3) . .
Mo5 O48 K2 103.9(3) . .
Mo1 O47 Mo3 113.7(3) . .
Mo1 O46 Mo9 136.3(4) . .
Mo11 O44 Mo6 116.3(4) . .
As2 O43 Mo6 125.6(4) . .
As2 O43 Mo11 124.9(4) . .
Mo6 O43 Mo11 96.8(3) . .
As2 O43 K2 86.4(3) . .
Mo6 O43 K2 105.9(3) . .
Mo11 O43 K2 116.7(3) . .
C12 O42 Mo11 129.9(7) . .
C16 O40 Mo4 132.1(7) . .
Mo7 O39 Mo11 136.9(4) . .
Mo12 O38 Mo9 116.0(4) . .
Mo12 O38 K1 95.9(3) . .
Mo9 O38 K1 97.3(3) . .
C5 O37 Mo12 128.1(8) . .
Mo2 O36 K2 107.5(3) . .
As1 O35 Mo12 126.5(4) . .
As1 O35 Mo9 127.5(4) . .
Mo12 O35 Mo9 95.6(3) . .
As1 O35 K3 89.8(3) . .
Mo12 O35 K3 113.2(3) . .
Mo9 O35 K3 101.7(3) . .
Mo4 O34 K3 142.4(4) . 2_586
Mo1 O33 K3 108.5(3) . .
Mo10 O32 Mo4 116.3(4) . .
As2 O31 Mo7 125.9(4) . .
As2 O31 Mo8 127.7(4) . .
Mo7 O31 Mo8 95.8(3) . .
As2 O31 K2 87.9(3) . .
Mo7 O31 K2 113.9(3) . .
Mo8 O31 K2 103.9(3) . .
C12 O29 Mo6 130.4(8) . .
C9 O28 Mo5 129.6(7) . .
As1 O25 Mo4 124.6(4) . .
As1 O25 Mo10 124.2(4) . .
Mo4 O25 Mo10 96.9(3) . .
As1 O25 K3 83.9(3) . .
Mo4 O25 K3 109.9(3) . .
Mo10 O25 K3 117.9(3) . .
Mo6 O24 K2 141.9(4) . 2_675
Mo12 O23 Mo10 139.8(4) . .
C10 O22 Mo3 131.6(7) . .
Mo7 O21 K1 108.7(4) . .
C14 O20 Mo8 130.2(8) . .
Mo5 O19 K2 143.4(4) . 2_675
Mo5 O19 K2 107.4(3) . .
K2 O19 K2 95.0(2) 2_675 .
Mo8 O18 Mo7 115.2(4) . .
Mo8 O18 K1 96.8(3) . .
Mo7 O18 K1 95.9(3) . .
C9 O17 Mo2 128.6(7) . .
Mo9 O16 K1 108.3(4) . .
Mo9 O16 K3 107.8(3) . .
K1 O16 K3 91.1(2) . .
Mo8 O15 K1 109.1(3) . .
Mo8 O15 K2 107.0(3) . .
K1 O15 K2 92.3(2) . .
C14 O12 Mo7 131.3(7) . .
C5 O11 Mo9 129.9(8) . .
C10 O8 Mo1 129.7(7) . .
C16 O7 Mo10 129.0(7) . .
Mo12 O5 K1 109.2(4) . .
K1 OW23 K3 100.4(3) . .
K1 OW22 K2 106.9(3) . .
O9WA O9W Na1 55(3) . .
O9W O9WA Na1 102(4) . .
OW4 OW7 OW5 167(3) . .
O40 C16 O7 125.7(9) . .
O40 C16 C8 116.3(10) . .
O7 C16 C8 118.0(10) . .
C11 C15 C12 114.0(11) . .
O12 C14 O20 124.6(11) . .
O12 C14 C3 120.5(11) . .
O20 C14 C3 114.9(11) . .
O42 C12 O29 126.3(10) . .
O42 C12 C15 118.7(10) . .
O29 C12 C15 115.0(11) . .
N3 C11 C15 109.8(11) . .
O22 C10 O8 124.3(10) . .
O22 C10 C2 117.4(11) . .
O8 C10 C2 118.2(11) . .
O28 C9 O17 126.7(10) . .
O28 C9 C18 116.3(11) . .
O17 C9 C18 117.0(11) . .
C7 C8 C16 113.5(10) . .
N2 C7 C8 108.5(11) . .
C19 C6 C5 115.9(11) . .
O37 C5 O11 126.9(11) . .
O37 C5 C6 118.3(11) . .
O11 C5 C6 114.8(12) . .
C2 C4 N5 113.6(11) . .
C1 C3 C14 111.4(12) . .
C4 C2 C10 114.8(11) . .
N1 C1 C3 110.7(11) . .
C18 C20 N6 111.2(10) . .
C6 C19 N4 111.0(12) . .
C20 C18 C9 115.9(11) . .

loop_
_geom_bond_atom_site_label_1
_geom_bond_atom_site_label_2
_geom_bond_distance
_geom_bond_site_symmetry_2
Mo1 O33 1.711(7) .
Mo1 O45 1.713(8) .
Mo1 O46 1.915(7) .
Mo1 O47 1.950(7) .
Mo1 O50 2.196(7) .
Mo1 O8 2.330(7) .
Mo1 K3 3.900(3) .
Mo2 O36 1.718(8) .
Mo2 O30 1.725(8) .
Mo2 O49 1.889(7) .
Mo2 O52 1.963(7) .
Mo2 O48 2.190(7) .
Mo2 O17 2.320(7) .
Mo2 K2 3.950(3) .
Mo3 O51 1.712(7) .
Mo3 O6 1.731(8) .
Mo3 O54 1.888(7) .
Mo3 O47 1.960(7) .
Mo3 O50 2.190(7) .
Mo3 O22 2.302(7) .
Mo3 K3 4.029(3) .
Mo4 O26 1.711(8) .
Mo4 O34 1.730(7) .
Mo4 O54 1.911(7) .
Mo4 O32 1.951(8) .
Mo4 O25 2.203(8) .
Mo4 O40 2.314(7) .
Mo5 O19 1.707(7) .
Mo5 O14 1.712(9) .
Mo5 O53 1.908(7) .
Mo5 O52 1.938(7) .
Mo5 O48 2.202(7) .
Mo5 O28 2.305(8) .
Mo5 K2 3.987(3) .
Mo6 O24 1.727(7) .
Mo6 O27 1.728(8) .
Mo6 O53 1.892(8) .
Mo6 O44 1.945(8) .
Mo6 O43 2.200(7) .
Mo6 O29 2.289(8) .
Mo7 O21 1.711(8) .
Mo7 O4 1.723(8) .
Mo7 O39 1.894(8) .
Mo7 O18 1.949(7) .
Mo7 O31 2.192(8) .
Mo7 O12 2.312(8) .
Mo7 K1 3.740(3) .
Mo8 O41 1.718(8) .
Mo8 O15 1.720(7) .
Mo8 O49 1.916(7) .
Mo8 O18 1.927(7) .
Mo8 O31 2.218(7) .
Mo8 O20 2.279(8) .
Mo8 K1 3.749(3) .
Mo9 O10 1.717(8) .
Mo9 O16 1.727(7) .
Mo9 O46 1.920(8) .
Mo9 O38 1.930(8) .
Mo9 O35 2.213(7) .
Mo9 O11 2.267(8) .
Mo9 K1 3.778(3) .
Mo9 K3 4.040(3) .
Mo10 O9 1.705(9) .
Mo10 O13 1.720(8) .
Mo10 O23 1.906(8) .
Mo10 O32 1.945(8) .
Mo10 O25 2.218(7) .
Mo10 O7 2.316(8) .
Mo11 O2 1.717(8) .
Mo11 O3 1.724(8) .
Mo11 O39 1.927(8) .
Mo11 O44 1.930(8) .
Mo11 O43 2.203(7) .
Mo11 O42 2.318(8) .
Mo12 O5 1.714(8) .
Mo12 O1 1.725(9) .
Mo12 O23 1.894(8) .
Mo12 O38 1.928(8) .
Mo12 O35 2.203(7) .
Mo12 O37 2.298(9) .
Mo12 K1 3.739(3) .
As2 O31 1.782(8) .
As2 O48 1.789(7) .
As2 O43 1.797(7) .
As2 K2 3.456(3) .
As1 O35 1.779(7) .
As1 O25 1.794(7) .
As1 O50 1.796(7) .
As1 K3 3.449(2) .
Co1 O4W 1.98(2) .
Co1 O2WA 2.02(3) .
Co1 O6W 2.060(10) .
Co1 O3W 2.11(3) .
Co1 O5W 2.12(2) .
Co1 O2W 2.20(3) .
Co1 O1W 2.34(4) .
Na1 O11W 1.90(2) .
Na1 O9WA 2.03(4) .
Na1 O10W 2.08(3) .
Na1 O12W 2.13(2) .
Na1 O7W 2.26(4) .
Na1 O9W 2.41(3) .
Na1 O8W 2.85(3) .
K3 O51 2.702(8) 2_586
K3 OW23 2.824(10) .
K3 O50 2.828(7) .
K3 O34 2.868(8) 2_586
K3 O35 2.962(7) .
K3 O33 3.004(8) .
K3 O25 3.142(7) .
K3 O16 3.164(9) .
K3 O51 3.193(8) .
K2 O19 2.745(8) 2_675
K2 OW22 2.808(11) .
K2 O48 2.836(7) .
K2 O24 2.964(8) 2_675
K2 O31 3.028(8) .
K2 O43 3.066(7) .
K2 O36 3.078(8) .
K2 O19 3.128(8) .
K2 O15 3.319(9) .
K1 OW22 2.715(11) .
K1 OW23 2.782(10) .
K1 O5 2.806(9) .
K1 O15 2.815(8) .
K1 O21 2.820(9) .
K1 O16 2.862(9) .
K1 O18 2.996(8) .
K1 O38 3.012(8) .
O51 K3 2.702(8) 2_586
O42 C12 1.228(14) .
O40 C16 1.248(13) .
O37 C5 1.219(16) .
O34 K3 2.868(8) 2_586
O29 C12 1.270(14) .
O28 C9 1.259(14) .
O24 K2 2.964(8) 2_675
O22 C10 1.253(14) .
O20 C14 1.265(14) .
O19 K2 2.745(8) 2_675
O17 C9 1.261(15) .
O12 C14 1.249(14) .
O11 C5 1.277(15) .
O8 C10 1.288(14) .
O7 C16 1.263(14) .
O9W O9WA 0.96(4) .
OW10 OW8 1.01(3) .
OW9 OW6 1.18(4) .
OW7 OW4 1.39(5) .
OW7 OW5 1.65(5) .
C16 C8 1.524(14) .
C15 C11 1.502(17) .
C15 C12 1.523(15) .
C14 C3 1.533(17) .
C11 N3 1.487(14) .
C10 C2 1.494(16) .
C9 C18 1.511(17) .
C8 C7 1.514(18) .
C7 N2 1.493(14) .
C6 C19 1.46(2) .
C6 C5 1.531(17) .
C4 C2 1.451(19) .
C4 N5 1.507(14) .
C3 C1 1.506(18) .
C1 N1 1.465(17) .
C20 C18 1.457(19) .
C20 N6 1.499(14) .
C19 N4 1.501(17) .
